data_7032075
loop_
_publ_author_name
'Seredyuk, Maksym'
'Znovjyak, Kateryna O.'
'Kusz, Joachim'
'Nowak, Maria'
'Mu\~noz, M Carmen'
'Real, Jose Antonio'

_publ_section_title
;
 Control of the spin state by charge and ligand substitution: two-step
 spin crossover behaviour in a novel neutral iron(ii) complex.
;
_journal_issue 43
_journal_name_full 'Dalton transactions (Cambridge, England : 2003)'
_journal_page_first 16387
_journal_page_last 16394
_journal_paper_doi 10.1039/c4dt01885k
_journal_volume 43
_journal_year 2014
_chemical_formula_moiety
;
C38 H22 Fe N8, 2(C H Cl3), H2 O
;
_chemical_formula_sum 'C40 H26 Cl6 Fe N8 O'
_chemical_formula_weight 903.24
_chemical_name_systematic
;
 ?
;
_space_group_IT_number 14
_symmetry_cell_setting monoclinic
_symmetry_space_group_name_Hall '-P 2yn'
_symmetry_space_group_name_H-M 'P 1 21/n 1'
_atom_sites_solution_hydrogens geom
_atom_sites_solution_primary direct
_atom_sites_solution_secondary difmap
_audit_creation_method SHELXL-97
_cell_angle_alpha 90.00
_cell_angle_beta 92.489(2)
_cell_angle_gamma 90.00
_cell_formula_units_Z 4
_cell_length_a 12.4989(2)
_cell_length_b 22.3803(5)
_cell_length_c 13.5727(3)
_cell_measurement_reflns_used 17941
_cell_measurement_temperature 100(1)
_cell_measurement_theta_max 38.9910
_cell_measurement_theta_min 2.4580
_cell_volume 3793.10(13)
_computing_cell_refinement
;
CrysAlisPro, Agilent Technologies,
Version 1.171.36.28 
;
_computing_data_collection
;
CrysAlisPro, Agilent Technologies,
Version 1.171.36.28 
;
_computing_data_reduction
;
CrysAlisPro, Agilent Technologies,
Version 1.171.36.28 
;
_computing_molecular_graphics
;
Mercury (Macrae et al., 2006), Diamond (Brandenburg, 2007)
;
_computing_publication_material 'publcif (Westrip, 2010)'
_computing_structure_refinement 'SHELXL-97 (Sheldrick, 2008)'
_computing_structure_solution 'SHELXS-97 (Sheldrick, 2008)'
_diffrn_ambient_temperature 100(1)
_diffrn_detector_area_resol_mean 10.4498
_diffrn_measured_fraction_theta_full 0.998
_diffrn_measured_fraction_theta_max 0.998
_diffrn_measurement_device_type
;
SuperNova diffractometer (Agilent Technologies) with Atlas detector
;
_diffrn_measurement_method '\w scans'
_diffrn_radiation_monochromator mirror
_diffrn_radiation_source 'SuperNova (Mo) X-ray Source'
_diffrn_radiation_type MoK\a
_diffrn_radiation_wavelength 0.71073
_diffrn_reflns_av_R_equivalents 0.0350
_diffrn_reflns_av_sigmaI/netI 0.0262
_diffrn_reflns_limit_h_max 14
_diffrn_reflns_limit_h_min -14
_diffrn_reflns_limit_k_max 25
_diffrn_reflns_limit_k_min -26
_diffrn_reflns_limit_l_max 16
_diffrn_reflns_limit_l_min -15
_diffrn_reflns_number 25830
_diffrn_reflns_theta_full 25.06
_diffrn_reflns_theta_max 25.06
_diffrn_reflns_theta_min 2.26
_exptl_absorpt_coefficient_mu 0.867
_exptl_absorpt_correction_T_max 1.00000
_exptl_absorpt_correction_T_min 0.64798
_exptl_absorpt_correction_type multi-scan
_exptl_absorpt_process_details
;
CrysAlisPro, Agilent Technologies,
Version 1.171.36.28c 
Empirical absorption correction using spherical harmonics,
 implemented in SCALE3 ABSPACK scaling algorithm.
;
_exptl_crystal_colour violet
_exptl_crystal_density_diffrn 1.582
_exptl_crystal_density_method 'not measured'
_exptl_crystal_description polyhedron
_exptl_crystal_F_000 1832
_exptl_crystal_size_max 0.13
_exptl_crystal_size_mid 0.12
_exptl_crystal_size_min 0.06
_refine_diff_density_max 1.816
_refine_diff_density_min -1.028
_refine_diff_density_rms 0.096
_refine_ls_extinction_method none
_refine_ls_goodness_of_fit_ref 1.032
_refine_ls_hydrogen_treatment mixed
_refine_ls_matrix_type full
_refine_ls_number_parameters 513
_refine_ls_number_reflns 6702
_refine_ls_number_restraints 3
_refine_ls_restrained_S_all 1.032
_refine_ls_R_factor_all 0.0551
_refine_ls_R_factor_gt 0.0497
_refine_ls_shift/su_max 0.000
_refine_ls_shift/su_mean 0.000
_refine_ls_structure_factor_coef Fsqd
_refine_ls_weighting_details 'calc w=1/[\s^2^(Fo^2^)+(0.0685P)^2^+10.6676P] where P=(Fo^2^+2Fc^2^)/3'
_refine_ls_weighting_scheme calc
_refine_ls_wR_factor_gt 0.1297
_refine_ls_wR_factor_ref 0.1349
_reflns_number_gt 6031
_reflns_number_total 6702
_reflns_threshold_expression >2sigma(I)
_cod_data_source_file c4dt01885k1.cif
_cod_data_source_block 100k_compound2
_cod_depositor_comments 'Adding full bibliography for 7032074--7032079.cif.'
_cod_original_sg_symbol_H-M 'P 21/n'
_cod_database_code 7032075

loop_
_symmetry_equiv_pos_as_xyz
'x, y, z'
'-x+1/2, y+1/2, -z+1/2'
'-x, -y, -z'
'x-1/2, -y-1/2, z-1/2'

loop_
_atom_site_label
_atom_site_type_symbol
_atom_site_fract_x
_atom_site_fract_y
_atom_site_fract_z
_atom_site_U_iso_or_equiv
_atom_site_adp_type
_atom_site_occupancy
_atom_site_symmetry_multiplicity
_atom_site_calc_flag
_atom_site_refinement_flags
Fe1 Fe 0.37491(3) 0.167737(18) 0.63117(3) 0.01222(13) Uani 1 1 d .
N1 N 0.4719(2) 0.18842(11) 0.74800(19) 0.0148(5) Uani 1 1 d .
N2 N 0.5051(2) 0.17405(11) 0.56598(19) 0.0141(5) Uani 1 1 d .
N3 N 0.32448(19) 0.15110(11) 0.49241(19) 0.0139(5) Uani 1 1 d .
N4 N 0.3788(2) 0.08072(11) 0.66582(18) 0.0149(5) Uani 1 1 d .
N5 N 0.24007(19) 0.16183(11) 0.68861(18) 0.0127(5) Uani 1 1 d .
N6 N 0.32492(19) 0.25173(11) 0.61996(18) 0.0138(5) Uani 1 1 d .
N7 N 0.3724(2) 0.14683(12) 0.33097(19) 0.0173(5) Uani 1 1 d .
N8 N 0.1851(2) 0.31687(11) 0.64108(19) 0.0163(5) Uani 1 1 d .
C1 C 0.4526(3) 0.19678(14) 0.8427(2) 0.0192(6) Uani 1 1 d .
H1 H 0.3811 0.1928 0.8629 0.023 Uiso 1 1 calc R
C2 C 0.5333(3) 0.21133(14) 0.9143(2) 0.0225(7) Uani 1 1 d .
H2 H 0.5157 0.2161 0.9813 0.027 Uiso 1 1 calc R
C3 C 0.6371(3) 0.21857(14) 0.8878(2) 0.0222(7) Uani 1 1 d .
H3 H 0.6918 0.2281 0.9361 0.027 Uiso 1 1 calc R
C4 C 0.6618(3) 0.21170(13) 0.7876(2) 0.0197(7) Uani 1 1 d .
C5 C 0.5760(2) 0.19621(13) 0.7224(2) 0.0156(6) Uani 1 1 d .
C6 C 0.7649(3) 0.22085(14) 0.7468(3) 0.0222(7) Uani 1 1 d .
H6 H 0.8240 0.2311 0.7898 0.027 Uiso 1 1 calc R
C7 C 0.7805(3) 0.21530(14) 0.6483(3) 0.0230(7) Uani 1 1 d .
H7 H 0.8496 0.2226 0.6242 0.028 Uiso 1 1 calc R
C8 C 0.6942(2) 0.19862(14) 0.5804(2) 0.0190(7) Uani 1 1 d .
C9 C 0.5946(2) 0.18900(13) 0.6205(2) 0.0154(6) Uani 1 1 d .
C10 C 0.6983(3) 0.19205(14) 0.4770(3) 0.0209(7) Uani 1 1 d .
H10 H 0.7640 0.1980 0.4457 0.025 Uiso 1 1 calc R
C11 C 0.6070(3) 0.17698(14) 0.4212(2) 0.0190(7) Uani 1 1 d .
H11 H 0.6099 0.1728 0.3517 0.023 Uiso 1 1 calc R
C12 C 0.5097(2) 0.16780(13) 0.4675(2) 0.0150(6) Uani 1 1 d .
C13 C 0.4030(2) 0.15443(13) 0.4259(2) 0.0144(6) Uani 1 1 d .
C14 C 0.2629(3) 0.13881(13) 0.3348(2) 0.0175(6) Uani 1 1 d .
C15 C 0.2324(2) 0.14088(13) 0.4345(2) 0.0158(6) Uani 1 1 d .
C16 C 0.1854(3) 0.13151(15) 0.2575(2) 0.0218(7) Uani 1 1 d .
H16 H 0.2050 0.1306 0.1906 0.026 Uiso 1 1 calc R
C17 C 0.0797(3) 0.12577(15) 0.2820(2) 0.0240(7) Uani 1 1 d .
H17 H 0.0259 0.1211 0.2309 0.029 Uiso 1 1 calc R
C18 C 0.0496(3) 0.12668(15) 0.3813(3) 0.0222(7) Uani 1 1 d .
H18 H -0.0237 0.1222 0.3955 0.027 Uiso 1 1 calc R
C19 C 0.1251(3) 0.13404(14) 0.4585(2) 0.0181(6) Uani 1 1 d .
H19 H 0.1048 0.1344 0.5251 0.022 Uiso 1 1 calc R
C20 C 0.4562(3) 0.03969(14) 0.6606(2) 0.0184(6) Uani 1 1 d .
H20 H 0.5236 0.0515 0.6375 0.022 Uiso 1 1 calc R
C21 C 0.4413(3) -0.02050(15) 0.6881(2) 0.0213(7) Uani 1 1 d .
H21 H 0.4991 -0.0479 0.6850 0.026 Uiso 1 1 calc R
C22 C 0.3442(3) -0.03966(14) 0.7192(2) 0.0214(7) Uani 1 1 d .
H22 H 0.3337 -0.0804 0.7362 0.026 Uiso 1 1 calc R
C23 C 0.2600(3) 0.00210(14) 0.7258(2) 0.0183(6) Uani 1 1 d .
C24 C 0.2835(2) 0.06131(13) 0.7006(2) 0.0154(6) Uani 1 1 d .
C25 C 0.1541(3) -0.01047(14) 0.7585(2) 0.0215(7) Uani 1 1 d .
H25 H 0.1356 -0.0505 0.7737 0.026 Uiso 1 1 calc R
C26 C 0.0796(3) 0.03343(15) 0.7684(2) 0.0206(7) Uani 1 1 d .
H26 H 0.0106 0.0234 0.7902 0.025 Uiso 1 1 calc R
C27 C 0.1038(2) 0.09490(14) 0.7463(2) 0.0174(6) Uani 1 1 d .
C28 C 0.2055(2) 0.10672(14) 0.7128(2) 0.0151(6) Uani 1 1 d .
C29 C 0.0349(2) 0.14484(14) 0.7541(2) 0.0179(6) Uani 1 1 d .
H29 H -0.0352 0.1396 0.7771 0.021 Uiso 1 1 calc R
C30 C 0.0697(2) 0.20123(14) 0.7283(2) 0.0166(6) Uani 1 1 d .
H30 H 0.0235 0.2347 0.7337 0.020 Uiso 1 1 calc R
C31 C 0.1737(2) 0.20901(13) 0.6940(2) 0.0137(6) Uani 1 1 d .
C32 C 0.2252(2) 0.26171(13) 0.6546(2) 0.0137(6) Uani 1 1 d .
C33 C 0.2646(2) 0.34582(14) 0.5921(2) 0.0164(6) Uani 1 1 d .
C34 C 0.3525(2) 0.30603(13) 0.5795(2) 0.0152(6) Uani 1 1 d .
C35 C 0.2668(3) 0.40385(14) 0.5519(2) 0.0216(7) Uani 1 1 d .
H35 H 0.2078 0.4302 0.5571 0.026 Uiso 1 1 calc R
C36 C 0.3569(3) 0.42107(15) 0.5050(2) 0.0242(7) Uani 1 1 d .
H36 H 0.3601 0.4601 0.4779 0.029 Uiso 1 1 calc R
C37 C 0.4447(3) 0.38237(15) 0.4961(2) 0.0232(7) Uani 1 1 d .
H37 H 0.5062 0.3963 0.4644 0.028 Uiso 1 1 calc R
C38 C 0.4439(3) 0.32466(14) 0.5324(2) 0.0187(6) Uani 1 1 d .
H38 H 0.5032 0.2987 0.5255 0.022 Uiso 1 1 calc R
C39 C 0.8013(3) 0.01616(15) 0.6176(2) 0.0211(7) Uani 1 1 d .
H39 H 0.8273 -0.0241 0.6401 0.025 Uiso 1 1 calc R
Cl1 Cl 0.76719(7) 0.05786(4) 0.72207(6) 0.0283(2) Uani 1 1 d .
Cl2 Cl 0.68895(7) 0.00642(4) 0.53657(6) 0.0305(2) Uani 1 1 d .
Cl3 Cl 0.90450(8) 0.05178(5) 0.55596(7) 0.0392(2) Uani 1 1 d .
C40 C 0.6414(4) -0.08328(19) 0.9830(3) 0.0390(10) Uani 1 1 d .
H40 H 0.5967 -0.1154 0.9508 0.047 Uiso 1 1 calc R
Cl4 Cl 0.66903(11) -0.02929(5) 0.89304(8) 0.0526(3) Uani 1 1 d .
Cl5 Cl 0.56888(10) -0.05190(5) 1.07879(8) 0.0478(3) Uani 1 1 d .
Cl6 Cl 0.76242(9) -0.11593(7) 1.03020(8) 0.0609(4) Uani 1 1 d .
O1W O -0.03821(19) 0.32739(11) 0.64836(17) 0.0236(5) Uani 1 1 d D
H1W H 0.0283(9) 0.3315(19) 0.654(3) 0.033(12) Uiso 1 1 d D
H2W H -0.061(3) 0.3364(19) 0.7039(15) 0.037(12) Uiso 1 1 d D

loop_
_atom_site_aniso_label
_atom_site_aniso_U_11
_atom_site_aniso_U_22
_atom_site_aniso_U_33
_atom_site_aniso_U_23
_atom_site_aniso_U_13
_atom_site_aniso_U_12
Fe1 0.0101(2) 0.0131(2) 0.0133(2) -0.00068(16) -0.00113(16) 0.00005(15)
N1 0.0136(12) 0.0114(12) 0.0192(13) 0.0017(10) -0.0010(10) 0.0011(10)
N2 0.0131(12) 0.0124(12) 0.0166(13) -0.0018(10) -0.0018(10) 0.0014(10)
N3 0.0117(12) 0.0136(12) 0.0163(13) -0.0008(10) -0.0007(10) -0.0001(10)
N4 0.0132(12) 0.0189(13) 0.0125(12) -0.0012(10) -0.0014(9) -0.0004(10)
N5 0.0123(12) 0.0140(12) 0.0115(12) -0.0008(9) -0.0030(9) -0.0007(9)
N6 0.0126(12) 0.0146(12) 0.0141(12) -0.0011(10) -0.0013(9) -0.0013(10)
N7 0.0190(13) 0.0163(13) 0.0166(13) -0.0004(10) 0.0002(10) 0.0000(10)
N8 0.0160(13) 0.0137(12) 0.0190(13) -0.0015(10) -0.0002(10) 0.0011(10)
C1 0.0209(16) 0.0192(15) 0.0174(16) 0.0004(13) -0.0020(12) -0.0023(13)
C2 0.0292(18) 0.0192(16) 0.0187(16) 0.0002(13) -0.0049(13) -0.0023(13)
C3 0.0279(18) 0.0155(15) 0.0221(17) 0.0002(13) -0.0119(13) -0.0008(13)
C4 0.0190(16) 0.0121(14) 0.0272(17) 0.0003(12) -0.0082(13) 0.0006(12)
C5 0.0165(15) 0.0088(13) 0.0213(16) 0.0001(12) -0.0031(12) 0.0008(11)
C6 0.0151(15) 0.0175(16) 0.0332(19) -0.0025(14) -0.0086(13) -0.0017(12)
C7 0.0126(15) 0.0185(16) 0.037(2) -0.0009(14) -0.0030(13) -0.0011(12)
C8 0.0149(15) 0.0137(14) 0.0284(17) -0.0006(13) -0.0002(13) 0.0012(12)
C9 0.0137(15) 0.0099(14) 0.0222(16) -0.0005(12) -0.0034(12) 0.0004(11)
C10 0.0146(15) 0.0180(15) 0.0306(18) 0.0016(13) 0.0055(13) -0.0001(12)
C11 0.0207(16) 0.0156(15) 0.0211(16) 0.0005(12) 0.0047(13) 0.0016(12)
C12 0.0147(15) 0.0126(14) 0.0177(15) -0.0011(11) 0.0013(12) 0.0010(11)
C13 0.0157(15) 0.0125(14) 0.0150(15) 0.0002(11) 0.0009(12) 0.0000(11)
C14 0.0200(16) 0.0152(15) 0.0173(15) 0.0014(12) -0.0014(12) -0.0006(12)
C15 0.0176(15) 0.0114(14) 0.0181(15) 0.0002(12) -0.0048(12) -0.0002(11)
C16 0.0268(18) 0.0224(16) 0.0158(15) 0.0015(13) -0.0031(13) -0.0066(13)
C17 0.0233(17) 0.0260(17) 0.0216(17) 0.0032(14) -0.0103(13) -0.0048(14)
C18 0.0174(16) 0.0235(17) 0.0254(17) 0.0020(14) -0.0042(13) -0.0045(13)
C19 0.0190(16) 0.0188(15) 0.0161(15) 0.0014(12) -0.0016(12) -0.0011(12)
C20 0.0167(15) 0.0181(15) 0.0201(16) -0.0027(13) -0.0010(12) 0.0026(12)
C21 0.0243(17) 0.0189(16) 0.0205(16) -0.0013(13) -0.0024(13) 0.0059(13)
C22 0.0300(18) 0.0138(15) 0.0199(16) -0.0007(12) -0.0039(13) 0.0007(13)
C23 0.0221(16) 0.0166(15) 0.0158(15) 0.0003(12) -0.0033(12) -0.0009(12)
C24 0.0168(15) 0.0162(15) 0.0131(14) 0.0000(12) -0.0027(11) 0.0002(12)
C25 0.0236(17) 0.0164(15) 0.0239(17) 0.0037(13) -0.0048(13) -0.0057(13)
C26 0.0175(16) 0.0222(16) 0.0221(17) 0.0024(13) -0.0011(13) -0.0060(13)
C27 0.0180(15) 0.0181(15) 0.0158(15) 0.0027(12) -0.0026(12) -0.0032(12)
C28 0.0150(14) 0.0180(15) 0.0121(14) 0.0007(12) -0.0032(11) -0.0001(12)
C29 0.0136(15) 0.0219(16) 0.0181(15) 0.0017(13) -0.0006(12) -0.0025(12)
C30 0.0155(15) 0.0179(15) 0.0163(15) -0.0003(12) -0.0019(12) 0.0013(12)
C31 0.0136(14) 0.0165(15) 0.0108(14) -0.0023(11) -0.0014(11) 0.0005(11)
C32 0.0131(14) 0.0165(15) 0.0115(14) -0.0020(11) -0.0011(11) 0.0006(11)
C33 0.0196(15) 0.0160(15) 0.0137(15) -0.0014(12) 0.0001(12) -0.0008(12)
C34 0.0174(15) 0.0146(14) 0.0133(14) -0.0025(12) -0.0027(11) -0.0017(12)
C35 0.0277(17) 0.0158(15) 0.0213(16) 0.0006(13) 0.0014(13) 0.0027(13)
C36 0.0323(19) 0.0171(16) 0.0232(17) 0.0038(13) 0.0027(14) -0.0009(14)
C37 0.0259(17) 0.0243(17) 0.0197(16) 0.0009(13) 0.0055(13) -0.0052(14)
C38 0.0188(16) 0.0198(16) 0.0177(16) -0.0016(12) 0.0016(12) -0.0012(12)
C39 0.0206(16) 0.0213(16) 0.0212(16) -0.0012(13) -0.0010(13) -0.0001(13)
Cl1 0.0324(5) 0.0301(4) 0.0225(4) -0.0075(3) 0.0005(3) -0.0019(3)
Cl2 0.0214(4) 0.0425(5) 0.0270(4) -0.0130(4) -0.0035(3) 0.0013(4)
Cl3 0.0281(5) 0.0547(6) 0.0353(5) 0.0034(4) 0.0069(4) -0.0123(4)
C40 0.051(3) 0.039(2) 0.027(2) 0.0015(17) -0.0007(17) -0.0141(19)
Cl4 0.0839(9) 0.0416(6) 0.0329(6) 0.0004(5) 0.0109(5) -0.0177(6)
Cl5 0.0732(8) 0.0415(6) 0.0289(5) -0.0011(4) 0.0056(5) -0.0083(5)
Cl6 0.0355(6) 0.1110(11) 0.0357(6) 0.0117(6) -0.0029(4) -0.0107(6)
O1W 0.0176(12) 0.0336(13) 0.0199(12) -0.0014(10) 0.0024(9) 0.0038(10)

loop_
_atom_type_symbol
_atom_type_description
_atom_type_scat_dispersion_real
_atom_type_scat_dispersion_imag
_atom_type_scat_source
C C 0.0033 0.0016 'International Tables Vol C Tables 4.2.6.8 and 6.1.1.4'
H H 0.0000 0.0000 'International Tables Vol C Tables 4.2.6.8 and 6.1.1.4'
N N 0.0061 0.0033 'International Tables Vol C Tables 4.2.6.8 and 6.1.1.4'
Fe Fe 0.3463 0.8444 'International Tables Vol C Tables 4.2.6.8 and 6.1.1.4'
Cl Cl 0.1484 0.1585 'International Tables Vol C Tables 4.2.6.8 and 6.1.1.4'
O O 0.0106 0.0060 'International Tables Vol C Tables 4.2.6.8 and 6.1.1.4'

loop_
_geom_angle_atom_site_label_1
_geom_angle_atom_site_label_2
_geom_angle_atom_site_label_3
_geom_angle
N2 Fe1 N5 176.41(11)
N2 Fe1 N6 99.66(10)
N5 Fe1 N6 79.32(10)
N2 Fe1 N3 79.35(10)
N5 Fe1 N3 97.20(10)
N6 Fe1 N3 91.09(10)
N2 Fe1 N4 99.78(10)
N5 Fe1 N4 81.28(10)
N6 Fe1 N4 160.56(10)
N3 Fe1 N4 92.50(10)
N2 Fe1 N1 81.36(11)
N5 Fe1 N1 102.06(10)
N6 Fe1 N1 91.12(10)
N3 Fe1 N1 160.68(11)
N4 Fe1 N1 91.77(10)
C1 N1 C5 116.2(3)
C1 N1 Fe1 131.7(2)
C5 N1 Fe1 112.1(2)
C12 N2 C9 119.8(3)
C12 N2 Fe1 122.1(2)
C9 N2 Fe1 118.0(2)
C13 N3 C15 103.7(2)
C13 N3 Fe1 114.06(19)
C15 N3 Fe1 142.0(2)
C20 N4 C24 116.2(3)
C20 N4 Fe1 131.7(2)
C24 N4 Fe1 112.1(2)
C31 N5 C28 119.9(3)
C31 N5 Fe1 121.9(2)
C28 N5 Fe1 117.6(2)
C32 N6 C34 103.8(2)
C32 N6 Fe1 114.61(19)
C34 N6 Fe1 141.2(2)
C13 N7 C14 102.8(3)
C32 N8 C33 103.0(2)
N1 C1 C2 122.9(3)
N1 C1 H1 118.5
C2 C1 H1 118.5
C3 C2 C1 120.3(3)
C3 C2 H2 119.9
C1 C2 H2 119.9
C2 C3 C4 119.2(3)
C2 C3 H3 120.4
C4 C3 H3 120.4
C5 C4 C3 116.1(3)
C5 C4 C6 117.6(3)
C3 C4 C6 126.2(3)
N1 C5 C4 125.3(3)
N1 C5 C9 115.4(3)
C4 C5 C9 119.3(3)
C7 C6 C4 122.2(3)
C7 C6 H6 118.9
C4 C6 H6 118.9
C6 C7 C8 121.1(3)
C6 C7 H7 119.5
C8 C7 H7 119.5
C9 C8 C10 116.2(3)
C9 C8 C7 116.6(3)
C10 C8 C7 127.2(3)
N2 C9 C8 123.7(3)
N2 C9 C5 113.1(3)
C8 C9 C5 123.1(3)
C11 C10 C8 120.2(3)
C11 C10 H10 119.9
C8 C10 H10 119.9
C10 C11 C12 120.0(3)
C10 C11 H11 120.0
C12 C11 H11 120.0
N2 C12 C11 120.2(3)
N2 C12 C13 109.1(3)
C11 C12 C13 130.6(3)
N7 C13 N3 116.5(3)
N7 C13 C12 128.1(3)
N3 C13 C12 115.3(3)
N7 C14 C16 129.6(3)
N7 C14 C15 109.8(3)
C16 C14 C15 120.6(3)
N3 C15 C19 131.8(3)
N3 C15 C14 107.2(3)
C19 C15 C14 121.0(3)
C17 C16 C14 117.7(3)
C17 C16 H16 121.1
C14 C16 H16 121.1
C16 C17 C18 121.6(3)
C16 C17 H17 119.2
C18 C17 H17 119.2
C19 C18 C17 121.3(3)
C19 C18 H18 119.3
C17 C18 H18 119.3
C18 C19 C15 117.6(3)
C18 C19 H19 121.2
C15 C19 H19 121.2
N4 C20 C21 122.5(3)
N4 C20 H20 118.7
C21 C20 H20 118.7
C22 C21 C20 120.5(3)
C22 C21 H21 119.7
C20 C21 H21 119.7
C21 C22 C23 119.0(3)
C21 C22 H22 120.5
C23 C22 H22 120.5
C24 C23 C22 116.4(3)
C24 C23 C25 117.6(3)
C22 C23 C25 125.9(3)
N4 C24 C23 125.3(3)
N4 C24 C28 115.1(3)
C23 C24 C28 119.7(3)
C26 C25 C23 122.0(3)
C26 C25 H25 119.0
C23 C25 H25 119.0
C25 C26 C27 121.1(3)
C25 C26 H26 119.5
C27 C26 H26 119.5
C28 C27 C29 116.1(3)
C28 C27 C26 116.8(3)
C29 C27 C26 127.1(3)
N5 C28 C27 123.9(3)
N5 C28 C24 113.3(3)
C27 C28 C24 122.8(3)
C30 C29 C27 120.1(3)
C30 C29 H29 119.9
C27 C29 H29 119.9
C29 C30 C31 120.0(3)
C29 C30 H30 120.0
C31 C30 H30 120.0
N5 C31 C30 120.0(3)
N5 C31 C32 109.4(3)
C30 C31 C32 130.5(3)
N8 C32 N6 116.3(3)
N8 C32 C31 128.8(3)
N6 C32 C31 114.7(3)
N8 C33 C35 130.2(3)
N8 C33 C34 109.7(3)
C35 C33 C34 120.0(3)
N6 C34 C38 131.8(3)
N6 C34 C33 107.1(3)
C38 C34 C33 121.1(3)
C36 C35 C33 117.9(3)
C36 C35 H35 121.0
C33 C35 H35 121.0
C35 C36 C37 121.7(3)
C35 C36 H36 119.2
C37 C36 H36 119.2
C38 C37 C36 121.8(3)
C38 C37 H37 119.1
C36 C37 H37 119.1
C37 C38 C34 117.4(3)
C37 C38 H38 121.3
C34 C38 H38 121.3
Cl3 C39 Cl2 109.89(18)
Cl3 C39 Cl1 110.51(18)
Cl2 C39 Cl1 110.70(18)
Cl3 C39 H39 108.6
Cl2 C39 H39 108.6
Cl1 C39 H39 108.6
Cl4 C40 Cl5 111.1(2)
Cl4 C40 Cl6 110.0(2)
Cl5 C40 Cl6 110.8(2)
Cl4 C40 H40 108.3
Cl5 C40 H40 108.3
Cl6 C40 H40 108.3
H1W O1W H2W 105(2)

loop_
_geom_bond_atom_site_label_1
_geom_bond_atom_site_label_2
_geom_bond_distance
Fe1 N2 1.890(3)
Fe1 N5 1.892(3)
Fe1 N6 1.985(3)
Fe1 N3 1.995(3)
Fe1 N4 2.003(3)
Fe1 N1 2.008(3)
N1 C1 1.332(4)
N1 C5 1.372(4)
N2 C12 1.348(4)
N2 C9 1.356(4)
N3 C13 1.364(4)
N3 C15 1.384(4)
N4 C20 1.337(4)
N4 C24 1.372(4)
N5 C31 1.346(4)
N5 C28 1.352(4)
N6 C32 1.369(4)
N6 C34 1.383(4)
N7 C13 1.339(4)
N7 C14 1.383(4)
N8 C32 1.342(4)
N8 C33 1.381(4)
C1 C2 1.408(5)
C1 H1 0.9500
C2 C3 1.371(5)
C2 H2 0.9500
C3 C4 1.416(5)
C3 H3 0.9500
C4 C5 1.404(4)
C4 C6 1.439(5)
C5 C9 1.422(4)
C6 C7 1.365(5)
C6 H6 0.9500
C7 C8 1.437(5)
C7 H7 0.9500
C8 C9 1.397(4)
C8 C10 1.415(5)
C10 C11 1.384(5)
C10 H10 0.9500
C11 C12 1.408(4)
C11 H11 0.9500
C12 C13 1.456(4)
C14 C16 1.407(4)
C14 C15 1.422(4)
C15 C19 1.402(4)
C16 C17 1.382(5)
C16 H16 0.9500
C17 C18 1.416(5)
C17 H17 0.9500
C18 C19 1.389(4)
C18 H18 0.9500
C19 H19 0.9500
C20 C21 1.412(5)
C20 H20 0.9500
C21 C22 1.372(5)
C21 H21 0.9500
C22 C23 1.413(5)
C22 H22 0.9500
C23 C24 1.403(4)
C23 C25 1.442(5)
C24 C28 1.423(4)
C25 C26 1.364(5)
C25 H25 0.9500
C26 C27 1.443(4)
C26 H26 0.9500
C27 C28 1.394(4)
C27 C29 1.417(4)
C29 C30 1.385(4)
C29 H29 0.9500
C30 C31 1.411(4)
C30 H30 0.9500
C31 C32 1.456(4)
C33 C35 1.409(4)
C33 C34 1.430(4)
C34 C38 1.398(4)
C35 C36 1.373(5)
C35 H35 0.9500
C36 C37 1.407(5)
C36 H36 0.9500
C37 C38 1.382(5)
C37 H37 0.9500
C38 H38 0.9500
C39 Cl3 1.759(3)
C39 Cl2 1.760(3)
C39 Cl1 1.765(3)
C39 H39 1.0000
C40 Cl4 1.763(4)
C40 Cl5 1.763(4)
C40 Cl6 1.774(5)
C40 H40 1.0000
O1W H1W 0.837(10)
O1W H2W 0.841(10)

loop_
_geom_hbond_atom_site_label_D
_geom_hbond_atom_site_label_H
_geom_hbond_atom_site_label_A
_geom_hbond_distance_DH
_geom_hbond_distance_HA
_geom_hbond_distance_DA
_geom_hbond_angle_DHA
_geom_hbond_site_symmetry_A
O1W H1W N8 0.837(10) 2.002(15) 2.807(3) 161(4) .
O1W H2W N7 0.841(10) 1.985(11) 2.822(4) 174(4) 4_566

loop_
_geom_torsion_atom_site_label_1
_geom_torsion_atom_site_label_2
_geom_torsion_atom_site_label_3
_geom_torsion_atom_site_label_4
_geom_torsion
N2 Fe1 N1 C1 178.6(3)
N5 Fe1 N1 C1 -0.3(3)
N6 Fe1 N1 C1 79.0(3)
N3 Fe1 N1 C1 175.5(3)
N4 Fe1 N1 C1 -81.8(3)
N2 Fe1 N1 C5 0.2(2)
N5 Fe1 N1 C5 -178.74(19)
N6 Fe1 N1 C5 -99.4(2)
N3 Fe1 N1 C5 -2.9(4)
N4 Fe1 N1 C5 99.8(2)
N6 Fe1 N2 C12 -87.3(2)
N3 Fe1 N2 C12 2.0(2)
N4 Fe1 N2 C12 92.7(2)
N1 Fe1 N2 C12 -176.9(2)
N6 Fe1 N2 C9 88.6(2)
N3 Fe1 N2 C9 177.9(2)
N4 Fe1 N2 C9 -91.4(2)
N1 Fe1 N2 C9 -1.1(2)
N2 Fe1 N3 C13 -1.9(2)
N5 Fe1 N3 C13 177.1(2)
N6 Fe1 N3 C13 97.7(2)
N4 Fe1 N3 C13 -101.4(2)
N1 Fe1 N3 C13 1.2(4)
N2 Fe1 N3 C15 -175.2(3)
N5 Fe1 N3 C15 3.8(3)
N6 Fe1 N3 C15 -75.6(3)
N4 Fe1 N3 C15 85.3(3)
N1 Fe1 N3 C15 -172.1(3)
N2 Fe1 N4 C20 9.8(3)
N5 Fe1 N4 C20 -173.7(3)
N6 Fe1 N4 C20 -170.2(3)
N3 Fe1 N4 C20 89.4(3)
N1 Fe1 N4 C20 -71.8(3)
N2 Fe1 N4 C24 -170.0(2)
N5 Fe1 N4 C24 6.5(2)
N6 Fe1 N4 C24 10.0(4)
N3 Fe1 N4 C24 -90.4(2)
N1 Fe1 N4 C24 108.5(2)
N6 Fe1 N5 C31 2.4(2)
N3 Fe1 N5 C31 -87.4(2)
N4 Fe1 N5 C31 -178.8(2)
N1 Fe1 N5 C31 91.3(2)
N6 Fe1 N5 C28 173.9(2)
N3 Fe1 N5 C28 84.1(2)
N4 Fe1 N5 C28 -7.3(2)
N1 Fe1 N5 C28 -97.3(2)
N2 Fe1 N6 C32 175.2(2)
N5 Fe1 N6 C32 -1.3(2)
N3 Fe1 N6 C32 95.8(2)
N4 Fe1 N6 C32 -4.9(4)
N1 Fe1 N6 C32 -103.4(2)
N2 Fe1 N6 C34 3.4(3)
N5 Fe1 N6 C34 -173.1(3)
N3 Fe1 N6 C34 -76.0(3)
N4 Fe1 N6 C34 -176.7(3)
N1 Fe1 N6 C34 84.8(3)
C5 N1 C1 C2 -1.5(4)
Fe1 N1 C1 C2 -179.9(2)
N1 C1 C2 C3 1.2(5)
C1 C2 C3 C4 0.5(5)
C2 C3 C4 C5 -1.5(4)
C2 C3 C4 C6 176.5(3)
C1 N1 C5 C4 0.4(4)
Fe1 N1 C5 C4 179.1(2)
C1 N1 C5 C9 -178.0(3)
Fe1 N1 C5 C9 0.7(3)
C3 C4 C5 N1 1.1(4)
C6 C4 C5 N1 -177.0(3)
C3 C4 C5 C9 179.5(3)
C6 C4 C5 C9 1.4(4)
C5 C4 C6 C7 0.4(5)
C3 C4 C6 C7 -177.5(3)
C4 C6 C7 C8 -1.4(5)
C6 C7 C8 C9 0.5(5)
C6 C7 C8 C10 179.0(3)
C12 N2 C9 C8 0.0(4)
Fe1 N2 C9 C8 -176.0(2)
C12 N2 C9 C5 177.7(3)
Fe1 N2 C9 C5 1.7(3)
C10 C8 C9 N2 0.1(4)
C7 C8 C9 N2 178.8(3)
C10 C8 C9 C5 -177.4(3)
C7 C8 C9 C5 1.4(4)
N1 C5 C9 N2 -1.5(4)
C4 C5 C9 N2 180.0(3)
N1 C5 C9 C8 176.2(3)
C4 C5 C9 C8 -2.3(4)
C9 C8 C10 C11 0.1(4)
C7 C8 C10 C11 -178.5(3)
C8 C10 C11 C12 -0.4(5)
C9 N2 C12 C11 -0.3(4)
Fe1 N2 C12 C11 175.5(2)
C9 N2 C12 C13 -177.4(3)
Fe1 N2 C12 C13 -1.6(3)
C10 C11 C12 N2 0.5(4)
C10 C11 C12 C13 177.0(3)
C14 N7 C13 N3 1.2(3)
C14 N7 C13 C12 -176.7(3)
C15 N3 C13 N7 -0.7(3)
Fe1 N3 C13 N7 -176.5(2)
C15 N3 C13 C12 177.4(2)
Fe1 N3 C13 C12 1.6(3)
N2 C12 C13 N7 177.8(3)
C11 C12 C13 N7 1.0(5)
N2 C12 C13 N3 -0.1(4)
C11 C12 C13 N3 -176.9(3)
C13 N7 C14 C16 176.7(3)
C13 N7 C14 C15 -1.1(3)
C13 N3 C15 C19 -179.0(3)
Fe1 N3 C15 C19 -5.3(6)
C13 N3 C15 C14 -0.1(3)
Fe1 N3 C15 C14 173.7(2)
N7 C14 C15 N3 0.8(3)
C16 C14 C15 N3 -177.3(3)
N7 C14 C15 C19 179.8(3)
C16 C14 C15 C19 1.8(5)
N7 C14 C16 C17 -178.4(3)
C15 C14 C16 C17 -0.8(5)
C14 C16 C17 C18 -0.5(5)
C16 C17 C18 C19 0.7(5)
C17 C18 C19 C15 0.3(5)
N3 C15 C19 C18 177.3(3)
C14 C15 C19 C18 -1.6(4)
C24 N4 C20 C21 0.6(4)
Fe1 N4 C20 C21 -179.1(2)
N4 C20 C21 C22 1.8(5)
C20 C21 C22 C23 -1.6(5)
C21 C22 C23 C24 -0.9(4)
C21 C22 C23 C25 -178.9(3)
C20 N4 C24 C23 -3.4(4)
Fe1 N4 C24 C23 176.4(2)
C20 N4 C24 C28 175.2(3)
Fe1 N4 C24 C28 -5.0(3)
C22 C23 C24 N4 3.6(5)
C25 C23 C24 N4 -178.2(3)
C22 C23 C24 C28 -175.0(3)
C25 C23 C24 C28 3.2(4)
C24 C23 C25 C26 -2.2(5)
C22 C23 C25 C26 175.8(3)
C23 C25 C26 C27 0.0(5)
C25 C26 C27 C28 1.2(5)
C25 C26 C27 C29 -179.3(3)
C31 N5 C28 C27 -1.6(4)
Fe1 N5 C28 C27 -173.3(2)
C31 N5 C28 C24 178.2(3)
Fe1 N5 C28 C24 6.6(3)
C29 C27 C28 N5 0.2(4)
C26 C27 C28 N5 179.7(3)
C29 C27 C28 C24 -179.7(3)
C26 C27 C28 C24 -0.2(4)
N4 C24 C28 N5 -0.7(4)
C23 C24 C28 N5 178.1(3)
N4 C24 C28 C27 179.2(3)
C23 C24 C28 C27 -2.1(4)
C28 C27 C29 C30 0.6(4)
C26 C27 C29 C30 -178.9(3)
C27 C29 C30 C31 0.1(5)
C28 N5 C31 C30 2.3(4)
Fe1 N5 C31 C30 173.6(2)
C28 N5 C31 C32 -174.0(2)
Fe1 N5 C31 C32 -2.8(3)
C29 C30 C31 N5 -1.6(4)
C29 C30 C31 C32 173.9(3)
C33 N8 C32 N6 0.8(3)
C33 N8 C32 C31 -173.6(3)
C34 N6 C32 N8 -0.1(3)
Fe1 N6 C32 N8 -174.9(2)
C34 N6 C32 C31 175.0(2)
Fe1 N6 C32 C31 0.3(3)
N5 C31 C32 N8 175.9(3)
C30 C31 C32 N8 0.0(5)
N5 C31 C32 N6 1.4(3)
C30 C31 C32 N6 -174.5(3)
C32 N8 C33 C35 175.3(3)
C32 N8 C33 C34 -1.1(3)
C32 N6 C34 C38 -179.7(3)
Fe1 N6 C34 C38 -7.4(6)
C32 N6 C34 C33 -0.6(3)
Fe1 N6 C34 C33 171.7(2)
N8 C33 C34 N6 1.1(3)
C35 C33 C34 N6 -175.8(3)
N8 C33 C34 C38 -179.6(3)
C35 C33 C34 C38 3.5(4)
N8 C33 C35 C36 -178.9(3)
C34 C33 C35 C36 -2.8(5)
C33 C35 C36 C37 0.4(5)
C35 C36 C37 C38 1.3(5)
C36 C37 C38 C34 -0.6(5)
N6 C34 C38 C37 177.3(3)
C33 C34 C38 C37 -1.7(4)
